data_7025764
loop_
_publ_author_name
'Fortman, George C.'
'Slawin, Alexandra M. Z.'
'Nolan, Steven P.'

_publ_section_title
;
 Flexible cycloalkyl-substituted N-heterocyclic carbenes.
;
_journal_issue 16
_journal_name_full 'Dalton transactions (Cambridge, England : 2003)'
_journal_page_first 3923
_journal_page_last 3930
_journal_paper_doi 10.1039/c003214j
_journal_volume 39
_journal_year 2010
_chemical_formula_moiety 'C36 H62 N4 Pt'
_chemical_formula_sum 'C36 H62 N4 Pt'
_chemical_formula_weight 745.99
_chemical_name_systematic
;
?
;
_space_group_IT_number 61
_symmetry_cell_setting orthorhombic
_symmetry_space_group_name_Hall '-P 2ac 2ab'
_symmetry_space_group_name_H-M 'P b c a'
_atom_sites_solution_hydrogens geom
_atom_sites_solution_primary direct
_atom_sites_solution_secondary difmap
_audit_creation_method SHELXL-97
_cell_angle_alpha 90.00
_cell_angle_beta 90.00
_cell_angle_gamma 90.00
_cell_formula_units_Z 8
_cell_length_a 19.481(4)
_cell_length_b 15.267(3)
_cell_length_c 22.882(5)
_cell_measurement_reflns_used 14672
_cell_measurement_temperature 93(2)
_cell_measurement_theta_max 28.8199
_cell_measurement_theta_min 2.0643
_cell_volume 6805(2)
_computing_cell_refinement 'CrystalClear (Rigaku Corp., 2004)'
_computing_data_collection 'CrystalClear (Rigaku Corp., 2004)'
_computing_data_reduction 'CrystalClear (Rigaku Corp., 2004)'
_computing_molecular_graphics 'Bruker SHELXTL'
_computing_publication_material 'Bruker SHELXTL'
_computing_structure_refinement 'SHELXL-97 (Sheldrick, 1997)'
_computing_structure_solution 'SHELXS-97 (Sheldrick, 1990)'
_diffrn_ambient_temperature 93(2)
_diffrn_measured_fraction_theta_full 1.000
_diffrn_measured_fraction_theta_max 0.999
_diffrn_measurement_device_type CCD
_diffrn_measurement_method '\w and \f scans'
_diffrn_radiation_monochromator confocal
_diffrn_radiation_source 'rotating anode'
_diffrn_radiation_type MoK\a
_diffrn_radiation_wavelength 0.71073
_diffrn_reflns_av_R_equivalents 0.1494
_diffrn_reflns_av_sigmaI/netI 0.1162
_diffrn_reflns_limit_h_max 23
_diffrn_reflns_limit_h_min -20
_diffrn_reflns_limit_k_max 14
_diffrn_reflns_limit_k_min -18
_diffrn_reflns_limit_l_max 23
_diffrn_reflns_limit_l_min -27
_diffrn_reflns_number 41103
_diffrn_reflns_theta_full 25.00
_diffrn_reflns_theta_max 25.32
_diffrn_reflns_theta_min 1.91
_exptl_absorpt_coefficient_mu 4.153
_exptl_absorpt_correction_T_max 1.0000
_exptl_absorpt_correction_T_min 0.6941
_exptl_absorpt_correction_type multi-scan
_exptl_absorpt_process_details 'Jacobson, R. (1998) Private communication'
_exptl_crystal_colour Colorless
_exptl_crystal_density_diffrn 1.456
_exptl_crystal_density_method 'not measured'
_exptl_crystal_description Platelet
_exptl_crystal_F_000 3072
_exptl_crystal_size_max 0.1000
_exptl_crystal_size_mid 0.1000
_exptl_crystal_size_min 0.0100
_refine_diff_density_max 2.481
_refine_diff_density_min -1.449
_refine_diff_density_rms 0.170
_refine_ls_extinction_method none
_refine_ls_goodness_of_fit_ref 1.048
_refine_ls_hydrogen_treatment constr
_refine_ls_matrix_type full
_refine_ls_number_parameters 373
_refine_ls_number_reflns 6210
_refine_ls_number_restraints 0
_refine_ls_restrained_S_all 1.048
_refine_ls_R_factor_all 0.1082
_refine_ls_R_factor_gt 0.0582
_refine_ls_shift/su_max 0.007
_refine_ls_shift/su_mean 0.000
_refine_ls_structure_factor_coef Fsqd
_refine_ls_weighting_details 'calc w=1/[\s^2^(Fo^2^)+(0.0246P)^2^+0.0000P] where P=(Fo^2^+2Fc^2^)/3'
_refine_ls_weighting_scheme calc
_refine_ls_wR_factor_gt 0.1034
_refine_ls_wR_factor_ref 0.1191
_reflns_number_gt 3968
_reflns_number_total 6210
_reflns_threshold_expression >2sigma(I)
_cod_data_source_file c003214j.txt
_cod_data_source_block sngf2
_cod_depositor_comments
;
The following automatic conversions were performed:

'_symmetry_cell_setting' value 'Orthorhombic' changed to
'orthorhombic' according to
/home/saulius/struct/CIF-dictionaries/cif_core.dic dictionary named
'cif_core.dic' version 2.4.2 from 2011-04-26.

Automatic conversion script
Id: cif_fix_values 1891 2012-01-12 08:04:46Z andrius 
;
_cod_original_cell_volume 6806(2)
_cod_original_sg_symbol_H-M Pbca
_cod_database_code 7025764

loop_
_symmetry_equiv_pos_as_xyz
'x, y, z'
'-x+1/2, -y, z+1/2'
'-x, y+1/2, -z+1/2'
'x+1/2, -y+1/2, -z'
'-x, -y, -z'
'x-1/2, y, -z-1/2'
'x, -y-1/2, z-1/2'
'-x-1/2, y-1/2, z'

loop_
_atom_site_label
_atom_site_type_symbol
_atom_site_fract_x
_atom_site_fract_y
_atom_site_fract_z
_atom_site_U_iso_or_equiv
_atom_site_adp_type
_atom_site_occupancy
_atom_site_symmetry_multiplicity
_atom_site_calc_flag
_atom_site_refinement_flags
Pt1 Pt 0.119077(15) 0.22260(2) 0.217655(15) 0.02189(12) Uani 1 1 d .
C1 C 0.0929(4) 0.3421(5) 0.1812(5) 0.030(2) Uani 1 1 d .
N2 N 0.0797(3) 0.3621(4) 0.1244(3) 0.0203(17) Uani 1 1 d .
C3 C 0.0542(5) 0.4471(6) 0.1207(4) 0.028(2) Uani 1 1 d .
H3A H 0.0397 0.4762 0.0862 0.034 Uiso 1 1 calc R
C4 C 0.0540(5) 0.4804(6) 0.1750(4) 0.030(2) Uani 1 1 d .
H4A H 0.0396 0.5375 0.1862 0.036 Uiso 1 1 calc R
N5 N 0.0789(3) 0.4153(4) 0.2119(3) 0.0236(18) Uani 1 1 d .
C6 C 0.0815(5) 0.2989(5) 0.0754(4) 0.030(2) Uani 1 1 d .
H6A H 0.1078 0.2466 0.0891 0.036 Uiso 1 1 calc R
C7 C 0.1204(5) 0.3369(6) 0.0224(4) 0.033(2) Uani 1 1 d .
H7A H 0.1435 0.2875 0.0024 0.040 Uiso 1 1 calc R
H7B H 0.1570 0.3756 0.0377 0.040 Uiso 1 1 calc R
C8 C 0.0805(5) 0.3890(6) -0.0244(4) 0.041(3) Uani 1 1 d .
H8A H 0.0460 0.4265 -0.0047 0.050 Uiso 1 1 calc R
H8B H 0.1128 0.4280 -0.0453 0.050 Uiso 1 1 calc R
C9 C 0.0441(5) 0.3313(6) -0.0686(4) 0.038(3) Uani 1 1 d .
H9A H 0.0780 0.2891 -0.0844 0.045 Uiso 1 1 calc R
H9B H 0.0289 0.3687 -0.1015 0.045 Uiso 1 1 calc R
C10 C -0.0176(5) 0.2799(7) -0.0467(4) 0.044(3) Uani 1 1 d .
H10A H -0.0362 0.2447 -0.0793 0.052 Uiso 1 1 calc R
H10B H -0.0536 0.3217 -0.0344 0.052 Uiso 1 1 calc R
C11 C -0.0013(5) 0.2183(6) 0.0049(4) 0.036(3) Uani 1 1 d .
H11A H 0.0408 0.1846 -0.0041 0.043 Uiso 1 1 calc R
H11B H -0.0395 0.1761 0.0097 0.043 Uiso 1 1 calc R
C12 C 0.0091(4) 0.2686(6) 0.0629(4) 0.031(2) Uani 1 1 d .
H12A H -0.0213 0.3205 0.0627 0.037 Uiso 1 1 calc R
H12B H -0.0059 0.2303 0.0954 0.037 Uiso 1 1 calc R
C13 C 0.0853(4) 0.4246(6) 0.2763(4) 0.028(2) Uani 1 1 d .
H13A H 0.1040 0.3683 0.2920 0.033 Uiso 1 1 calc R
C14 C 0.0142(4) 0.4386(6) 0.3036(4) 0.030(2) Uani 1 1 d .
H14A H -0.0016 0.4988 0.2949 0.036 Uiso 1 1 calc R
H14B H -0.0188 0.3972 0.2857 0.036 Uiso 1 1 calc R
C15 C 0.0151(5) 0.4251(5) 0.3690(4) 0.030(2) Uani 1 1 d .
H15A H 0.0495 0.3794 0.3781 0.036 Uiso 1 1 calc R
H15B H -0.0303 0.4022 0.3810 0.036 Uiso 1 1 calc R
C16 C 0.0313(5) 0.5063(6) 0.4065(5) 0.042(3) Uani 1 1 d .
H16A H 0.0429 0.4867 0.4465 0.051 Uiso 1 1 calc R
H16B H -0.0106 0.5428 0.4091 0.051 Uiso 1 1 calc R
C17 C 0.0906(5) 0.5634(6) 0.3830(4) 0.037(3) Uani 1 1 d .
H17A H 0.0718 0.6052 0.3541 0.045 Uiso 1 1 calc R
H17B H 0.1096 0.5981 0.4158 0.045 Uiso 1 1 calc R
C18 C 0.1489(5) 0.5128(6) 0.3545(4) 0.035(2) Uani 1 1 d .
H18A H 0.1543 0.4559 0.3747 0.042 Uiso 1 1 calc R
H18B H 0.1921 0.5460 0.3595 0.042 Uiso 1 1 calc R
C19 C 0.1375(4) 0.4956(5) 0.2884(4) 0.025(2) Uani 1 1 d .
H19A H 0.1221 0.5505 0.2696 0.030 Uiso 1 1 calc R
H19B H 0.1818 0.4787 0.2705 0.030 Uiso 1 1 calc R
C20 C 0.0169(4) 0.2119(5) 0.2426(4) 0.028(2) Uani 1 1 d .
H20A H 0.0022 0.1508 0.2391 0.042 Uiso 1 1 calc R
H20B H -0.0115 0.2488 0.2172 0.042 Uiso 1 1 calc R
H20C H 0.0119 0.2311 0.2832 0.042 Uiso 1 1 calc R
C21 C 0.2209(5) 0.2174(5) 0.1984(4) 0.029(2) Uani 1 1 d .
N22 N 0.2521(3) 0.1643(4) 0.1589(3) 0.0257(18) Uani 1 1 d .
C23 C 0.3236(4) 0.1712(6) 0.1630(5) 0.036(3) Uani 1 1 d .
H23A H 0.3564 0.1420 0.1391 0.043 Uiso 1 1 calc R
C24 C 0.3370(5) 0.2261(6) 0.2064(4) 0.031(2) Uani 1 1 d .
H24A H 0.3810 0.2427 0.2205 0.037 Uiso 1 1 calc R
N25 N 0.2743(3) 0.2544(4) 0.2270(3) 0.0226(18) Uani 1 1 d .
C26 C 0.2143(5) 0.1016(5) 0.1211(4) 0.027(2) Uani 1 1 d .
H26A H 0.1643 0.1083 0.1298 0.033 Uiso 1 1 calc R
C27 C 0.2350(5) 0.0084(6) 0.1381(5) 0.040(3) Uani 1 1 d .
H27A H 0.2808 -0.0049 0.1216 0.048 Uiso 1 1 calc R
H27B H 0.2382 0.0040 0.1812 0.048 Uiso 1 1 calc R
C28 C 0.1833(5) -0.0582(6) 0.1158(5) 0.038(3) Uani 1 1 d .
H28A H 0.1853 -0.1097 0.1420 0.045 Uiso 1 1 calc R
H28B H 0.1370 -0.0322 0.1202 0.045 Uiso 1 1 calc R
C29 C 0.1894(5) -0.0911(6) 0.0537(5) 0.043(3) Uani 1 1 d .
H29A H 0.1438 -0.1126 0.0411 0.052 Uiso 1 1 calc R
H29B H 0.2211 -0.1418 0.0535 0.052 Uiso 1 1 calc R
C30 C 0.2150(5) -0.0244(6) 0.0079(4) 0.039(3) Uani 1 1 d .
H30A H 0.2657 -0.0213 0.0103 0.047 Uiso 1 1 calc R
H30B H 0.2030 -0.0463 -0.0315 0.047 Uiso 1 1 calc R
C31 C 0.1862(5) 0.0677(6) 0.0147(4) 0.037(3) Uani 1 1 d .
H31A H 0.1865 0.0967 -0.0240 0.045 Uiso 1 1 calc R
H31B H 0.1378 0.0634 0.0276 0.045 Uiso 1 1 calc R
C32 C 0.2251(5) 0.1251(6) 0.0577(4) 0.029(2) Uani 1 1 d .
H32A H 0.2747 0.1212 0.0488 0.035 Uiso 1 1 calc R
H32B H 0.2109 0.1867 0.0517 0.035 Uiso 1 1 calc R
C33 C 0.2656(5) 0.3000(5) 0.2832(5) 0.032(2) Uani 1 1 d .
H33A H 0.2176 0.3232 0.2840 0.038 Uiso 1 1 calc R
C34 C 0.3144(5) 0.3800(6) 0.2886(5) 0.036(3) Uani 1 1 d .
H34A H 0.3357 0.3893 0.2499 0.043 Uiso 1 1 calc R
H34B H 0.2854 0.4320 0.2966 0.043 Uiso 1 1 calc R
C35 C 0.3715(5) 0.3797(6) 0.3333(4) 0.037(3) Uani 1 1 d .
H35A H 0.4034 0.4282 0.3243 0.044 Uiso 1 1 calc R
H35B H 0.3974 0.3242 0.3296 0.044 Uiso 1 1 calc R
C36 C 0.3470(5) 0.3891(7) 0.3970(5) 0.049(3) Uani 1 1 d .
H36A H 0.3857 0.4107 0.4210 0.058 Uiso 1 1 calc R
H36B H 0.3103 0.4339 0.3984 0.058 Uiso 1 1 calc R
C37 C 0.3198(5) 0.3042(6) 0.4240(5) 0.040(3) Uani 1 1 d .
H37A H 0.3574 0.2605 0.4241 0.048 Uiso 1 1 calc R
H37B H 0.3075 0.3159 0.4652 0.048 Uiso 1 1 calc R
C38 C 0.2578(5) 0.2641(7) 0.3935(5) 0.047(3) Uani 1 1 d .
H38A H 0.2413 0.2139 0.4170 0.057 Uiso 1 1 calc R
H38B H 0.2206 0.3082 0.3925 0.057 Uiso 1 1 calc R
C39 C 0.2714(5) 0.2333(6) 0.3324(4) 0.035(3) Uani 1 1 d .
H39A H 0.2390 0.1849 0.3239 0.042 Uiso 1 1 calc R
H39B H 0.3182 0.2083 0.3313 0.042 Uiso 1 1 calc R
C40 C 0.1308(4) 0.1031(5) 0.2603(4) 0.022(2) Uani 1 1 d .
H40A H 0.1797 0.0891 0.2636 0.033 Uiso 1 1 calc R
H40B H 0.1075 0.0571 0.2380 0.033 Uiso 1 1 calc R
H40C H 0.1106 0.1069 0.2995 0.033 Uiso 1 1 calc R

loop_
_atom_site_aniso_label
_atom_site_aniso_U_11
_atom_site_aniso_U_22
_atom_site_aniso_U_33
_atom_site_aniso_U_23
_atom_site_aniso_U_13
_atom_site_aniso_U_12
Pt1 0.0188(2) 0.0194(2) 0.0274(2) 0.00102(17) -0.00145(17) -0.00020(15)
C1 0.005(4) 0.018(5) 0.066(8) -0.001(5) -0.004(5) 0.001(4)
N2 0.017(4) 0.026(4) 0.018(5) 0.000(3) -0.006(3) 0.001(3)
C3 0.030(6) 0.031(6) 0.023(6) 0.008(5) -0.004(5) -0.001(4)
C4 0.030(6) 0.022(5) 0.039(7) 0.012(5) -0.005(5) -0.004(4)
N5 0.022(4) 0.019(4) 0.030(5) 0.002(4) -0.003(4) 0.004(3)
C6 0.035(6) 0.028(6) 0.028(6) -0.001(4) -0.005(5) -0.006(4)
C7 0.035(6) 0.038(5) 0.025(6) 0.012(5) 0.001(5) -0.003(5)
C8 0.063(8) 0.031(6) 0.030(7) 0.011(5) 0.011(6) -0.005(5)
C9 0.063(7) 0.027(5) 0.023(6) -0.003(5) -0.009(5) 0.017(5)
C10 0.044(7) 0.059(7) 0.028(6) -0.020(6) -0.010(5) 0.025(6)
C11 0.031(6) 0.033(6) 0.044(7) -0.005(5) -0.001(5) -0.011(5)
C12 0.024(5) 0.030(5) 0.038(7) -0.002(5) 0.003(5) -0.005(4)
C13 0.017(5) 0.032(5) 0.033(7) 0.010(5) 0.000(5) 0.001(4)
C14 0.016(5) 0.029(5) 0.045(7) 0.005(5) 0.000(5) 0.004(4)
C15 0.027(6) 0.029(5) 0.034(7) 0.008(4) 0.008(5) 0.012(4)
C16 0.055(7) 0.034(6) 0.038(7) 0.001(5) 0.009(6) 0.009(5)
C17 0.038(6) 0.044(6) 0.029(6) -0.009(5) -0.003(5) -0.003(5)
C18 0.038(6) 0.026(5) 0.040(7) -0.003(5) -0.004(5) -0.002(4)
C19 0.018(5) 0.023(5) 0.032(6) 0.002(4) -0.003(5) 0.001(4)
C20 0.018(5) 0.021(5) 0.044(7) -0.006(4) -0.011(5) 0.002(4)
C21 0.031(6) 0.015(4) 0.042(7) 0.001(4) -0.001(5) -0.007(4)
N22 0.013(4) 0.029(4) 0.035(5) -0.003(4) 0.004(4) 0.000(3)
C23 0.017(5) 0.046(6) 0.045(7) 0.006(6) 0.014(5) 0.011(5)
C24 0.028(6) 0.027(5) 0.038(7) 0.003(5) 0.008(5) 0.004(4)
N25 0.012(4) 0.021(4) 0.035(5) -0.006(3) -0.003(4) 0.004(3)
C26 0.021(5) 0.027(5) 0.033(6) 0.007(4) -0.006(5) 0.003(4)
C27 0.044(7) 0.036(6) 0.039(7) -0.002(5) -0.008(5) 0.000(5)
C28 0.041(7) 0.031(6) 0.041(7) -0.003(5) -0.004(5) -0.005(5)
C29 0.050(7) 0.042(6) 0.038(7) -0.014(5) 0.009(6) -0.008(5)
C30 0.029(6) 0.059(7) 0.029(7) -0.005(5) -0.004(5) -0.002(5)
C31 0.039(7) 0.041(6) 0.031(7) -0.003(5) -0.002(5) 0.014(5)
C32 0.022(5) 0.032(5) 0.033(7) -0.002(4) 0.002(5) 0.013(4)
C33 0.029(6) 0.028(5) 0.039(7) -0.002(5) 0.003(5) 0.001(4)
C34 0.030(6) 0.033(5) 0.046(7) 0.002(5) -0.006(5) 0.003(4)
C35 0.030(6) 0.043(6) 0.037(7) -0.005(5) -0.004(5) -0.004(4)
C36 0.045(7) 0.047(7) 0.053(8) -0.012(6) -0.007(6) 0.012(5)
C37 0.033(6) 0.049(7) 0.038(7) -0.008(5) -0.002(5) 0.007(5)
C38 0.031(6) 0.064(8) 0.048(8) 0.006(6) -0.002(6) -0.018(5)
C39 0.030(6) 0.033(6) 0.043(7) 0.000(5) -0.013(5) -0.010(4)
C40 0.028(5) 0.013(4) 0.025(5) 0.004(4) -0.006(4) -0.001(4)

loop_
_atom_type_symbol
_atom_type_description
_atom_type_scat_dispersion_real
_atom_type_scat_dispersion_imag
_atom_type_scat_source
C C 0.0033 0.0016 'International Tables Vol C Tables 4.2.6.8 and 6.1.1.4'
H H 0.0000 0.0000 'International Tables Vol C Tables 4.2.6.8 and 6.1.1.4'
N N 0.0061 0.0033 'International Tables Vol C Tables 4.2.6.8 and 6.1.1.4'
Pt Pt -1.7033 8.3905 'International Tables Vol C Tables 4.2.6.8 and 6.1.1.4'

loop_
_geom_angle_atom_site_label_1
_geom_angle_atom_site_label_2
_geom_angle_atom_site_label_3
_geom_angle
C21 Pt1 C1 100.8(3)
C21 Pt1 C20 172.4(3)
C1 Pt1 C20 86.8(3)
C21 Pt1 C40 87.7(3)
C1 Pt1 C40 171.3(3)
C20 Pt1 C40 84.7(3)
N5 C1 N2 105.9(7)
N5 C1 Pt1 124.8(8)
N2 C1 Pt1 129.0(7)
C1 N2 C3 109.6(7)
C1 N2 C6 125.0(7)
C3 N2 C6 124.7(8)
C4 C3 N2 107.3(8)
C4 C3 H3A 126.4
N2 C3 H3A 126.4
C3 C4 N5 106.9(8)
C3 C4 H4A 126.6
N5 C4 H4A 126.6
C1 N5 C4 110.3(8)
C1 N5 C13 125.4(7)
C4 N5 C13 124.2(7)
N2 C6 C12 108.8(7)
N2 C6 C7 111.2(7)
C12 C6 C7 115.2(8)
N2 C6 H6A 107.1
C12 C6 H6A 107.1
C7 C6 H6A 107.1
C6 C7 C8 119.3(8)
C6 C7 H7A 107.5
C8 C7 H7A 107.5
C6 C7 H7B 107.5
C8 C7 H7B 107.5
H7A C7 H7B 107.0
C9 C8 C7 113.5(8)
C9 C8 H8A 108.9
C7 C8 H8A 108.9
C9 C8 H8B 108.9
C7 C8 H8B 108.9
H8A C8 H8B 107.7
C8 C9 C10 116.6(8)
C8 C9 H9A 108.1
C10 C9 H9A 108.1
C8 C9 H9B 108.1
C10 C9 H9B 108.1
H9A C9 H9B 107.3
C9 C10 C11 113.9(8)
C9 C10 H10A 108.8
C11 C10 H10A 108.8
C9 C10 H10B 108.8
C11 C10 H10B 108.8
H10A C10 H10B 107.7
C10 C11 C12 112.4(8)
C10 C11 H11A 109.1
C12 C11 H11A 109.1
C10 C11 H11B 109.1
C12 C11 H11B 109.1
H11A C11 H11B 107.8
C6 C12 C11 115.9(8)
C6 C12 H12A 108.3
C11 C12 H12A 108.3
C6 C12 H12B 108.3
C11 C12 H12B 108.3
H12A C12 H12B 107.4
N5 C13 C19 107.9(7)
N5 C13 C14 110.0(7)
C19 C13 C14 115.6(8)
N5 C13 H13A 107.7
C19 C13 H13A 107.7
C14 C13 H13A 107.7
C15 C14 C13 111.9(8)
C15 C14 H14A 109.2
C13 C14 H14A 109.2
C15 C14 H14B 109.2
C13 C14 H14B 109.2
H14A C14 H14B 107.9
C14 C15 C16 116.4(8)
C14 C15 H15A 108.2
C16 C15 H15A 108.2
C14 C15 H15B 108.2
C16 C15 H15B 108.2
H15A C15 H15B 107.4
C15 C16 C17 114.5(8)
C15 C16 H16A 108.6
C17 C16 H16A 108.6
C15 C16 H16B 108.6
C17 C16 H16B 108.6
H16A C16 H16B 107.6
C18 C17 C16 114.9(8)
C18 C17 H17A 108.5
C16 C17 H17A 108.5
C18 C17 H17B 108.5
C16 C17 H17B 108.5
H17A C17 H17B 107.5
C17 C18 C19 113.4(8)
C17 C18 H18A 108.9
C19 C18 H18A 108.9
C17 C18 H18B 108.9
C19 C18 H18B 108.9
H18A C18 H18B 107.7
C13 C19 C18 113.4(8)
C13 C19 H19A 108.9
C18 C19 H19A 108.9
C13 C19 H19B 108.9
C18 C19 H19B 108.9
H19A C19 H19B 107.7
Pt1 C20 H20A 109.5
Pt1 C20 H20B 109.5
H20A C20 H20B 109.5
Pt1 C20 H20C 109.5
H20A C20 H20C 109.5
H20B C20 H20C 109.5
N25 C21 N22 103.2(7)
N25 C21 Pt1 129.0(7)
N22 C21 Pt1 127.1(6)
C21 N22 C23 110.9(8)
C21 N22 C26 123.5(7)
C23 N22 C26 125.4(8)
C24 C23 N22 107.0(8)
C24 C23 H23A 126.5
N22 C23 H23A 126.5
C23 C24 N25 106.3(8)
C23 C24 H24A 126.9
N25 C24 H24A 126.9
C21 N25 C24 112.6(8)
C21 N25 C33 122.1(7)
C24 N25 C33 123.3(8)
N22 C26 C32 109.7(7)
N22 C26 C27 108.7(7)
C32 C26 C27 115.4(8)
N22 C26 H26A 107.6
C32 C26 H26A 107.6
C27 C26 H26A 107.6
C28 C27 C26 111.2(8)
C28 C27 H27A 109.4
C26 C27 H27A 109.4
C28 C27 H27B 109.4
C26 C27 H27B 109.4
H27A C27 H27B 108.0
C29 C28 C27 119.1(9)
C29 C28 H28A 107.5
C27 C28 H28A 107.5
C29 C28 H28B 107.5
C27 C28 H28B 107.5
H28A C28 H28B 107.0
C28 C29 C30 116.4(8)
C28 C29 H29A 108.2
C30 C29 H29A 108.2
C28 C29 H29B 108.2
C30 C29 H29B 108.2
H29A C29 H29B 107.4
C31 C30 C29 114.9(9)
C31 C30 H30A 108.5
C29 C30 H30A 108.5
C31 C30 H30B 108.5
C29 C30 H30B 108.5
H30A C30 H30B 107.5
C32 C31 C30 114.5(8)
C32 C31 H31A 108.6
C30 C31 H31A 108.6
C32 C31 H31B 108.6
C30 C31 H31B 108.6
H31A C31 H31B 107.6
C26 C32 C31 114.6(8)
C26 C32 H32A 108.6
C31 C32 H32A 108.6
C26 C32 H32B 108.6
C31 C32 H32B 108.6
H32A C32 H32B 107.6
N25 C33 C39 108.7(7)
N25 C33 C34 111.9(8)
C39 C33 C34 115.0(8)
N25 C33 H33A 107.0
C39 C33 H33A 107.0
C34 C33 H33A 107.0
C35 C34 C33 120.1(8)
C35 C34 H34A 107.3
C33 C34 H34A 107.3
C35 C34 H34B 107.3
C33 C34 H34B 107.3
H34A C34 H34B 106.9
C34 C35 C36 114.3(8)
C34 C35 H35A 108.7
C36 C35 H35A 108.7
C34 C35 H35B 108.7
C36 C35 H35B 108.7
H35A C35 H35B 107.6
C37 C36 C35 114.2(8)
C37 C36 H36A 108.7
C35 C36 H36A 108.7
C37 C36 H36B 108.7
C35 C36 H36B 108.7
H36A C36 H36B 107.6
C38 C37 C36 115.4(9)
C38 C37 H37A 108.4
C36 C37 H37A 108.4
C38 C37 H37B 108.4
C36 C37 H37B 108.4
H37A C37 H37B 107.5
C39 C38 C37 114.4(8)
C39 C38 H38A 108.7
C37 C38 H38A 108.7
C39 C38 H38B 108.7
C37 C38 H38B 108.7
H38A C38 H38B 107.6
C38 C39 C33 117.8(8)
C38 C39 H39A 107.8
C33 C39 H39A 107.8
C38 C39 H39B 107.8
C33 C39 H39B 107.8
H39A C39 H39B 107.2
Pt1 C40 H40A 109.5
Pt1 C40 H40B 109.5
H40A C40 H40B 109.5
Pt1 C40 H40C 109.5
H40A C40 H40C 109.5
H40B C40 H40C 109.5

loop_
_geom_bond_atom_site_label_1
_geom_bond_atom_site_label_2
_geom_bond_distance
Pt1 C21 2.033(9)
Pt1 C1 2.069(9)
Pt1 C20 2.077(8)
Pt1 C40 2.081(7)
C1 N5 1.348(11)
C1 N2 1.360(12)
N2 C3 1.392(10)
N2 C6 1.480(11)
C3 C4 1.343(13)
C3 H3A 0.9500
C4 N5 1.391(11)
C4 H4A 0.9500
N5 C13 1.485(12)
C6 C12 1.512(12)
C6 C7 1.544(12)
C6 H6A 1.0000
C7 C8 1.544(12)
C7 H7A 0.9900
C7 H7B 0.9900
C8 C9 1.517(13)
C8 H8A 0.9900
C8 H8B 0.9900
C9 C10 1.521(14)
C9 H9A 0.9900
C9 H9B 0.9900
C10 C11 1.542(13)
C10 H10A 0.9900
C10 H10B 0.9900
C11 C12 1.546(13)
C11 H11A 0.9900
C11 H11B 0.9900
C12 H12A 0.9900
C12 H12B 0.9900
C13 C19 1.512(11)
C13 C14 1.534(12)
C13 H13A 1.0000
C14 C15 1.511(13)
C14 H14A 0.9900
C14 H14B 0.9900
C15 C16 1.539(13)
C15 H15A 0.9900
C15 H15B 0.9900
C16 C17 1.545(13)
C16 H16A 0.9900
C16 H16B 0.9900
C17 C18 1.521(12)
C17 H17A 0.9900
C17 H17B 0.9900
C18 C19 1.549(13)
C18 H18A 0.9900
C18 H18B 0.9900
C19 H19A 0.9900
C19 H19B 0.9900
C20 H20A 0.9800
C20 H20B 0.9800
C20 H20C 0.9800
C21 N25 1.353(11)
C21 N22 1.358(11)
N22 C23 1.401(10)
N22 C26 1.485(11)
C23 C24 1.327(13)
C23 H23A 0.9500
C24 N25 1.379(10)
C24 H24A 0.9500
N25 C33 1.471(12)
C26 C32 1.510(12)
C26 C27 1.530(12)
C26 H26A 1.0000
C27 C28 1.519(12)
C27 H27A 0.9900
C27 H27B 0.9900
C28 C29 1.512(13)
C28 H28A 0.9900
C28 H28B 0.9900
C29 C30 1.543(13)
C29 H29A 0.9900
C29 H29B 0.9900
C30 C31 1.522(12)
C30 H30A 0.9900
C30 H30B 0.9900
C31 C32 1.520(12)
C31 H31A 0.9900
C31 H31B 0.9900
C32 H32A 0.9900
C32 H32B 0.9900
C33 C39 1.523(13)
C33 C34 1.552(12)
C33 H33A 1.0000
C34 C35 1.511(12)
C34 H34A 0.9900
C34 H34B 0.9900
C35 C36 1.540(14)
C35 H35A 0.9900
C35 H35B 0.9900
C36 C37 1.532(13)
C36 H36A 0.9900
C36 H36B 0.9900
C37 C38 1.523(13)
C37 H37A 0.9900
C37 H37B 0.9900
C38 C39 1.499(14)
C38 H38A 0.9900
C38 H38B 0.9900
C39 H39A 0.9900
C39 H39B 0.9900
C40 H40A 0.9800
C40 H40B 0.9800
C40 H40C 0.9800

loop_
_geom_torsion_atom_site_label_1
_geom_torsion_atom_site_label_2
_geom_torsion_atom_site_label_3
_geom_torsion_atom_site_label_4
_geom_torsion
C21 Pt1 C1 N5 -107.0(7)
C20 Pt1 C1 N5 72.9(7)
C21 Pt1 C1 N2 80.1(8)
C20 Pt1 C1 N2 -99.9(8)
N5 C1 N2 C3 -2.8(9)
Pt1 C1 N2 C3 171.1(6)
N5 C1 N2 C6 -173.8(7)
Pt1 C1 N2 C6 0.1(12)
C1 N2 C3 C4 2.1(10)
C6 N2 C3 C4 173.1(8)
N2 C3 C4 N5 -0.5(10)
N2 C1 N5 C4 2.6(9)
Pt1 C1 N5 C4 -171.7(6)
N2 C1 N5 C13 179.5(7)
Pt1 C1 N5 C13 5.2(11)
C3 C4 N5 C1 -1.3(10)
C3 C4 N5 C13 -178.3(7)
C1 N2 C6 C12 97.7(10)
C3 N2 C6 C12 -71.9(10)
C1 N2 C6 C7 -134.4(8)
C3 N2 C6 C7 56.0(11)
N2 C6 C7 C8 -90.0(10)
C12 C6 C7 C8 34.3(12)
C6 C7 C8 C9 -81.5(11)
C7 C8 C9 C10 70.5(11)
C8 C9 C10 C11 -57.9(11)
C9 C10 C11 C12 74.1(10)
N2 C6 C12 C11 167.2(7)
C7 C6 C12 C11 41.5(11)
C10 C11 C12 C6 -88.8(10)
C1 N5 C13 C19 119.0(8)
C4 N5 C13 C19 -64.5(10)
C1 N5 C13 C14 -114.1(9)
C4 N5 C13 C14 62.4(10)
N5 C13 C14 C15 165.2(7)
C19 C13 C14 C15 -72.3(10)
C13 C14 C15 C16 89.2(9)
C14 C15 C16 C17 -43.0(12)
C15 C16 C17 C18 -35.8(12)
C16 C17 C18 C19 87.8(10)
N5 C13 C19 C18 179.6(7)
C14 C13 C19 C18 56.0(10)
C17 C18 C19 C13 -75.1(10)
C1 Pt1 C21 N25 82.3(9)
C40 Pt1 C21 N25 -95.9(8)
C1 Pt1 C21 N22 -109.0(8)
C40 Pt1 C21 N22 72.8(8)
N25 C21 N22 C23 -1.4(10)
Pt1 C21 N22 C23 -172.4(7)
N25 C21 N22 C26 173.0(7)
Pt1 C21 N22 C26 2.0(13)
C21 N22 C23 C24 2.2(11)
C26 N22 C23 C24 -172.1(8)
N22 C23 C24 N25 -2.0(10)
N22 C21 N25 C24 0.2(10)
Pt1 C21 N25 C24 170.9(7)
N22 C21 N25 C33 -164.5(7)
Pt1 C21 N25 C33 6.2(12)
C23 C24 N25 C21 1.2(11)
C23 C24 N25 C33 165.6(8)
C21 N22 C26 C32 118.5(9)
C23 N22 C26 C32 -67.9(10)
C21 N22 C26 C27 -114.5(9)
C23 N22 C26 C27 59.1(11)
N22 C26 C27 C28 161.9(8)
C32 C26 C27 C28 -74.3(11)
C26 C27 C28 C29 84.0(11)
C27 C28 C29 C30 -34.8(14)
C28 C29 C30 C31 -40.4(13)
C29 C30 C31 C32 84.9(11)
N22 C26 C32 C31 -177.4(7)
C27 C26 C32 C31 59.4(11)
C30 C31 C32 C26 -72.9(11)
C21 N25 C33 C39 87.5(10)
C24 N25 C33 C39 -75.6(10)
C21 N25 C33 C34 -144.5(8)
C24 N25 C33 C34 52.5(11)
N25 C33 C34 C35 -113.3(10)
C39 C33 C34 C35 11.3(13)
C33 C34 C35 C36 -71.8(11)
C34 C35 C36 C37 79.8(11)
C35 C36 C37 C38 -60.9(12)
C36 C37 C38 C39 64.9(12)
C37 C38 C39 C33 -85.4(11)
N25 C33 C39 C38 -174.6(7)
C34 C33 C39 C38 59.1(11)
